data_4132092
loop_
_publ_author_name
'Liu, Xiang'
'Liang, Yaoyu'
'Ji, Jieying'
'Luo, Jie'
'Zhao, Xiaodan'

_publ_section_title
;
 Chiral Selenide-Catalyzed Enantioselective Allylic Reaction and
 Intermolecular Difunctionalization of Alkenes: Efficient Construction of
 C-SCF<sub>3</sub> Stereogenic Molecules.
;
_journal_issue 14
_journal_name_full 'Journal of the American Chemical Society'
_journal_page_first 4782
_journal_page_last 4786
_journal_paper_doi 10.1021/jacs.8b01513
_journal_volume 140
_journal_year 2018
_chemical_absolute_configuration rm
_chemical_formula_moiety 'C19 H19 Br F3 N O2 S2'
_chemical_formula_sum 'C19 H19 Br F3 N O2 S2'
_chemical_formula_weight 494.38
_space_group_crystal_system monoclinic
_space_group_IT_number 4
_space_group_name_Hall 'P 2yb'
_space_group_name_H-M_alt 'P 1 21 1'
_atom_sites_solution_hydrogens geom
_atom_sites_solution_primary dual
_audit_creation_date 2017-01-11
_audit_creation_method
;
Olex2 1.2
(compiled 2016.11.07 svn.r3352 for OlexSys, GUI svn.r5261)
;
_cell_angle_alpha 90
_cell_angle_beta 103.819(2)
_cell_angle_gamma 90
_cell_formula_units_Z 2
_cell_length_a 10.1930(2)
_cell_length_b 7.5099(2)
_cell_length_c 13.7839(2)
_cell_measurement_reflns_used 9744
_cell_measurement_temperature 150.00(10)
_cell_measurement_theta_max 74.0600
_cell_measurement_theta_min 4.4540
_cell_volume 1024.59(4)
_computing_cell_refinement 'CrysAlisPro 1.171.38.43 (Rigaku OD, 2015)'
_computing_data_collection 'CrysAlisPro 1.171.38.43 (Rigaku OD, 2015)'
_computing_data_reduction 'CrysAlisPro 1.171.38.43 (Rigaku OD, 2015)'
_computing_molecular_graphics 'Olex2 (Dolomanov et al., 2009)'
_computing_publication_material 'Olex2 (Dolomanov et al., 2009)'
_computing_structure_refinement 'ShelXL (Sheldrick, 2015)'
_computing_structure_solution 'ShelXT (Sheldrick, 2015)'
_diffrn_ambient_environment N~2~
_diffrn_ambient_temperature 150.00(10)
_diffrn_detector 'CCD plate'
_diffrn_detector_area_resol_mean 21.1652
_diffrn_detector_type AtlasS2
_diffrn_measured_fraction_theta_full 0.999
_diffrn_measured_fraction_theta_max 0.992
_diffrn_measurement_details
;
List of Runs (angles in degrees, time in seconds):

  # Type    Start    End  Width  t~exp~   \w     \q     \k     \f   Frames
--------------------------------------------------------------------------
  1  \w   -114.00 -14.00   1.00    1.00    --  -42.02 -57.00 120.00  100
  2  \w   -116.00 -18.00   1.00    1.00    --  -42.02 -37.00 150.00   98
  3  \w   -130.00  46.00   1.00    1.00    --  -42.02   0.00 -90.00  176
  4  \w   -118.00  -9.00   1.00    1.00    --  -42.02 -77.00-150.00  109
  5  \w     23.00  98.00   1.00    1.00    --   42.02-125.00-180.00   75
  6  \w     18.00 116.00   1.00    1.00    --   42.02  37.00 120.00   98
  7  \w     79.00 178.00   1.00    1.00    --  107.79  61.00 120.00   99
  8  \w     35.00 134.00   1.00    1.00    --  107.79 -45.00 -30.00   99
  9  \w     82.00 178.00   1.00    1.00    --  107.79  45.00-180.00   96
 10  \w     75.00 178.00   1.00    1.00    --  107.79  77.00 150.00  103
 11  \w     79.00 178.00   1.00    1.00    --  107.79  61.00-120.00   99
 12  \w     94.00 178.00   1.00    1.00    --  107.79 125.00 -60.00   84
 13  \w     75.00 178.00   1.00    1.00    --  107.79  77.00 120.00  103
 14  \w     75.00 178.00   1.00    1.00    --  107.79  77.00-180.00  103
 15  \w     35.00 122.00   1.00    1.00    --  107.79-125.00 -30.00   87
 16  \w     79.00 178.00   1.00    1.00    --  107.79  61.00 150.00   99
 17  \w     75.00 178.00   1.00    1.00    --  107.79  77.00  90.00  103
 18  \w     79.00 178.00   1.00    1.00    --  107.79  61.00-150.00   99
 19  \w     79.00 178.00   1.00    1.00    --  107.79  61.00-180.00   99
 20  \w     82.00 178.00   1.00    1.00    --  107.79  45.00-120.00   96
 21  \w     82.00 178.00   1.00    1.00    --  107.79  45.00 150.00   96
 22  \w     75.00 178.00   1.00    1.00    --  107.79  77.00-150.00  103
 23  \w     75.00 178.00   1.00    1.00    --  107.79  77.00-120.00  103
 24  \w     25.00 109.00   1.00    1.00    --  107.79 -94.00-120.00   84
 25  \w   -118.00  -9.00   1.00    1.00    --  -42.02 -77.00  60.00  109
 26  \w   -118.00  -9.00   1.00    1.00    --  -42.02 -77.00 -30.00  109
 27  \w   -114.00 -14.00   1.00    1.00    --  -42.02 -57.00-120.00  100
 28  \w    -66.00  32.00   1.00    1.00    --  -42.02  37.00 -90.00   98
 29  \w     23.00  98.00   1.00    1.00    --   42.02-125.00   0.00   75
 30  \w     80.00 162.00   1.00    1.00    --  107.79  30.00  30.00   82
;
_diffrn_measurement_device 'four-circle diffractometer'
_diffrn_measurement_device_type 'SuperNova, Dual, Cu at zero, AtlasS2'
_diffrn_measurement_method '\w scans'
_diffrn_orient_matrix_type 'CrysAlisPro convention (1999,Acta A55,543-557)'
_diffrn_orient_matrix_UB_11 -0.0642828000
_diffrn_orient_matrix_UB_12 -0.0642723000
_diffrn_orient_matrix_UB_13 0.0842078000
_diffrn_orient_matrix_UB_21 0.1401687000
_diffrn_orient_matrix_UB_22 -0.0000489000
_diffrn_orient_matrix_UB_23 0.0733213000
_diffrn_orient_matrix_UB_31 -0.0212076000
_diffrn_orient_matrix_UB_32 0.1948367000
_diffrn_orient_matrix_UB_33 0.0278106000
_diffrn_radiation_monochromator mirror
_diffrn_radiation_probe x-ray
_diffrn_radiation_type CuK\a
_diffrn_radiation_wavelength 1.54184
_diffrn_reflns_av_R_equivalents 0.0390
_diffrn_reflns_av_unetI/netI 0.0261
_diffrn_reflns_Laue_measured_fraction_full 0.999
_diffrn_reflns_Laue_measured_fraction_max 0.992
_diffrn_reflns_limit_h_max 11
_diffrn_reflns_limit_h_min -12
_diffrn_reflns_limit_k_max 9
_diffrn_reflns_limit_k_min -8
_diffrn_reflns_limit_l_max 17
_diffrn_reflns_limit_l_min -17
_diffrn_reflns_number 18342
_diffrn_reflns_point_group_measured_fraction_full 0.967
_diffrn_reflns_point_group_measured_fraction_max 0.949
_diffrn_reflns_theta_full 67.684
_diffrn_reflns_theta_max 74.173
_diffrn_reflns_theta_min 4.467
_diffrn_source 'micro-focus sealed X-ray tube'
_diffrn_source_type 'SuperNova (Cu) X-ray Source'
_exptl_absorpt_coefficient_mu 5.024
_exptl_absorpt_correction_T_max 1.00000
_exptl_absorpt_correction_T_min 0.47762
_exptl_absorpt_correction_type multi-scan
_exptl_absorpt_process_details
;
CrysAlisPro 1.171.38.43 (Rigaku Oxford Diffraction, 2015)
Empirical absorption correction using spherical harmonics,
 implemented in SCALE3 ABSPACK scaling algorithm.
;
_exptl_crystal_colour colourless
_exptl_crystal_colour_primary colourless
_exptl_crystal_density_diffrn 1.602
_exptl_crystal_description needle
_exptl_crystal_F_000 500
_exptl_crystal_size_max 0.9
_exptl_crystal_size_mid 0.1
_exptl_crystal_size_min 0.08
_refine_diff_density_max 2.150
_refine_diff_density_min -0.727
_refine_diff_density_rms 0.165
_refine_ls_abs_structure_details
;
 Flack x determined using 1627 quotients [(I+)-(I-)]/[(I+)+(I-)]
 (Parsons, Flack and Wagner, Acta Cryst. B69 (2013) 249-259).
;
_refine_ls_abs_structure_Flack -0.04(3)
_refine_ls_extinction_method none
_refine_ls_goodness_of_fit_ref 1.122
_refine_ls_hydrogen_treatment constr
_refine_ls_matrix_type full
_refine_ls_number_parameters 254
_refine_ls_number_reflns 3964
_refine_ls_number_restraints 2
_refine_ls_restrained_S_all 1.122
_refine_ls_R_factor_all 0.0622
_refine_ls_R_factor_gt 0.0612
_refine_ls_shift/su_max 0.000
_refine_ls_shift/su_mean 0.000
_refine_ls_structure_factor_coef Fsqd
_refine_ls_weighting_details 'w=1/[\s^2^(Fo^2^)+(0.1190P)^2^+4.2580P] where P=(Fo^2^+2Fc^2^)/3'
_refine_ls_weighting_scheme calc
_refine_ls_wR_factor_gt 0.1960
_refine_ls_wR_factor_ref 0.1972
_reflns_Friedel_coverage 0.772
_reflns_Friedel_fraction_full 0.930
_reflns_Friedel_fraction_max 0.898
_reflns_number_gt 3866
_reflns_number_total 3964
_reflns_threshold_expression 'I > 2\s(I)'
_cod_data_source_file ja8b01513_si_003.cif
_cod_data_source_block 17010403
_cod_database_code 4132092
_chemical_oxdiff_formula 'C H O N S Br F'
_chemical_oxdiff_usercomment LX
_shelx_space_group_comment
;
The symmetry employed for this shelxl refinement is uniquely defined
by the following loop, which should always be used as a source of
symmetry information in preference to the above space-group names.
They are only intended as comments.
;
_reflns_odcompleteness_completeness 99.95
_reflns_odcompleteness_iscentric 1
_reflns_odcompleteness_theta 66.97
_olex2_refinement_description
;
1. Fixed Uiso
 At 1.2 times of:
  All C(H) groups, All C(H,H) groups
 At 1.5 times of:
  All C(H,H,H) groups
2. Restrained distances
 C9-C10
 1.39 with sigma of 0.02
3.a Ternary CH refined with riding coordinates:
 C3(H3)
3.b Secondary CH2 refined with riding coordinates:
 C1(H1A,H1B), C5(H5A,H5B), C4(H4A,H4B)
3.c Aromatic/amide H refined with riding coordinates:
 C10(H10), C18(H18), C19(H19), C11(H11), C15(H15), C12(H12), C8(H8), C9(H9),
 C14(H14)
3.d Idealised Me refined as rotating group:
 C17(H17A,H17B,H17C)
;
_shelx_shelxl_version_number 2014/7
_olex2_submission_special_instructions 'No special instructions were received'
_oxdiff_exptl_absorpt_empirical_details
;
Empirical correction (ABSPACK) includes:
- Absorption correction using spherical harmonics
- Frame scaling
;
_oxdiff_exptl_absorpt_empirical_full_max 1.845
_oxdiff_exptl_absorpt_empirical_full_min 0.603

loop_
_space_group_symop_operation_xyz
'x, y, z'
'-x, y+1/2, -z'

loop_
_atom_site_label
_atom_site_type_symbol
_atom_site_fract_x
_atom_site_fract_y
_atom_site_fract_z
_atom_site_U_iso_or_equiv
_atom_site_adp_type
_atom_site_occupancy
_atom_site_site_symmetry_order
_atom_site_calc_flag
_atom_site_refinement_flags_posn
Br1 Br 0.35166(10) 0.02441(15) 0.29329(8) 0.0348(3) Uani 1 1 d .
S1 S 0.6809(2) 0.3260(3) 0.40210(17) 0.0259(5) Uani 1 1 d .
S2 S 0.1723(2) 0.3721(4) 0.15351(18) 0.0309(6) Uani 1 1 d .
O1 O 0.6902(7) 0.3052(12) 0.5070(5) 0.0352(18) Uani 1 1 d .
O2 O 0.7148(7) 0.1815(11) 0.3448(6) 0.0358(17) Uani 1 1 d .
F3 F 0.2405(10) 0.5709(11) 0.0162(6) 0.059(2) Uani 1 1 d .
F2 F 0.1237(9) 0.7053(12) 0.1029(6) 0.058(2) Uani 1 1 d .
F1 F 0.0284(9) 0.5097(16) -0.0036(6) 0.073(3) Uani 1 1 d .
N1 N 0.5238(7) 0.3770(11) 0.3531(5) 0.0235(16) Uani 1 1 d .
C10 C 0.6939(12) 0.6556(16) 0.0724(8) 0.039(3) Uani 1 1 d D
H10 H 0.7451 0.7182 0.0363 0.046 Uiso 1 1 calc R
C2 C 0.4593(9) 0.3641(13) 0.2450(6) 0.0220(17) Uani 1 1 d .
C1 C 0.4414(10) 0.1673(14) 0.2115(7) 0.0265(19) Uani 1 1 d .
H1A H 0.5296 0.1164 0.2138 0.032 Uiso 1 1 calc R
H1B H 0.3894 0.1627 0.1427 0.032 Uiso 1 1 calc R
C5 C 0.4472(9) 0.4898(16) 0.4074(7) 0.030(2) Uani 1 1 d .
H5A H 0.4794 0.6117 0.4111 0.036 Uiso 1 1 calc R
H5B H 0.4550 0.4455 0.4746 0.036 Uiso 1 1 calc R
C18 C 0.9385(10) 0.6476(16) 0.3079(8) 0.034(2) Uani 1 1 d .
H18 H 0.9944 0.6415 0.2636 0.040 Uiso 1 1 calc R
C19 C 0.8665(9) 0.4982(16) 0.3220(8) 0.030(2) Uani 1 1 d .
H19 H 0.8737 0.3930 0.2881 0.036 Uiso 1 1 calc R
C3 C 0.3206(9) 0.4643(14) 0.2398(7) 0.0238(19) Uani 1 1 d .
H3 H 0.3316 0.5862 0.2176 0.029 Uiso 1 1 calc R
C4 C 0.2992(10) 0.4779(16) 0.3450(7) 0.032(3) Uani 1 1 d .
H4A H 0.2538 0.3734 0.3625 0.039 Uiso 1 1 calc R
H4B H 0.2481 0.5835 0.3531 0.039 Uiso 1 1 calc R
C11 C 0.6432(11) 0.7420(16) 0.1448(9) 0.033(2) Uani 1 1 d .
H11 H 0.6604 0.8624 0.1576 0.040 Uiso 1 1 calc R
C15 C 0.8505(10) 0.8121(16) 0.4278(8) 0.033(2) Uani 1 1 d .
H15 H 0.8465 0.9158 0.4638 0.040 Uiso 1 1 calc R
C12 C 0.5655(10) 0.6459(14) 0.1985(7) 0.026(2) Uani 1 1 d .
H12 H 0.5312 0.7033 0.2468 0.031 Uiso 1 1 calc R
C7 C 0.5396(10) 0.4653(14) 0.1799(7) 0.0238(19) Uani 1 1 d .
C13 C 0.7829(9) 0.5086(16) 0.3880(7) 0.0268(19) Uani 1 1 d .
C6 C 0.1407(12) 0.5502(18) 0.0636(8) 0.040(3) Uani 1 1 d .
C8 C 0.5903(11) 0.3837(17) 0.1060(8) 0.033(2) Uani 1 1 d .
H8 H 0.5716 0.2642 0.0910 0.039 Uiso 1 1 calc R
C16 C 0.9307(10) 0.8058(16) 0.3572(8) 0.035(2) Uani 1 1 d .
C9 C 0.6685(12) 0.4789(14) 0.0544(8) 0.038(3) Uani 1 1 d D
H9 H 0.7042 0.4214 0.0067 0.045 Uiso 1 1 calc R
C14 C 0.7777(9) 0.6630(15) 0.4431(7) 0.027(2) Uani 1 1 d .
H14 H 0.7256 0.6660 0.4900 0.032 Uiso 1 1 calc R
C17 C 1.0040(12) 0.9696(18) 0.3374(11) 0.046(3) Uani 1 1 d .
H17A H 1.0962 0.9401 0.3392 0.069 Uiso 1 1 calc GR
H17B H 1.0016 1.0575 0.3875 0.069 Uiso 1 1 calc GR
H17C H 0.9612 1.0163 0.2727 0.069 Uiso 1 1 calc GR

loop_
_atom_site_aniso_label
_atom_site_aniso_U_11
_atom_site_aniso_U_22
_atom_site_aniso_U_33
_atom_site_aniso_U_23
_atom_site_aniso_U_13
_atom_site_aniso_U_12
Br1 0.0395(6) 0.0255(6) 0.0458(6) -0.0019(5) 0.0224(4) -0.0036(5)
S1 0.0234(10) 0.0247(13) 0.0301(11) 0.0075(9) 0.0072(8) 0.0037(9)
S2 0.0270(11) 0.0329(14) 0.0307(11) -0.0022(10) 0.0029(8) -0.0011(10)
O1 0.033(4) 0.044(5) 0.028(3) 0.016(3) 0.006(3) 0.000(3)
O2 0.030(4) 0.026(4) 0.053(4) 0.008(3) 0.013(3) 0.006(3)
F3 0.087(6) 0.049(6) 0.045(4) 0.008(3) 0.024(4) -0.002(4)
F2 0.064(5) 0.043(5) 0.059(5) -0.001(4) 0.000(4) 0.023(4)
F1 0.067(5) 0.068(6) 0.058(4) 0.005(5) -0.035(4) -0.014(5)
N1 0.023(4) 0.026(5) 0.024(4) -0.002(3) 0.010(3) 0.001(3)
C10 0.044(6) 0.042(7) 0.033(5) 0.010(5) 0.016(4) -0.005(5)
C2 0.028(4) 0.015(5) 0.024(4) 0.003(3) 0.009(3) 0.003(4)
C1 0.031(5) 0.024(5) 0.028(4) 0.000(4) 0.013(4) 0.005(4)
C5 0.024(4) 0.042(7) 0.025(4) -0.008(4) 0.009(3) 0.010(4)
C18 0.024(4) 0.042(7) 0.039(5) 0.009(5) 0.015(4) 0.002(4)
C19 0.024(4) 0.031(7) 0.037(5) 0.004(5) 0.011(4) 0.005(4)
C3 0.023(4) 0.023(5) 0.024(4) -0.001(3) 0.003(3) 0.002(3)
C4 0.024(4) 0.050(8) 0.028(4) -0.023(4) 0.015(4) -0.016(4)
C11 0.035(5) 0.024(6) 0.042(6) 0.012(4) 0.012(4) 0.004(4)
C15 0.031(5) 0.032(6) 0.036(5) 0.000(4) 0.005(4) -0.003(4)
C12 0.031(5) 0.021(5) 0.024(4) 0.001(4) 0.004(4) 0.003(4)
C7 0.027(4) 0.023(5) 0.023(4) 0.002(3) 0.009(3) 0.003(4)
C13 0.022(4) 0.029(5) 0.030(4) 0.005(4) 0.006(3) 0.004(4)
C6 0.044(6) 0.036(7) 0.034(5) 0.000(5) -0.004(4) 0.009(5)
C8 0.040(5) 0.031(6) 0.032(5) 0.002(4) 0.018(4) 0.007(5)
C16 0.021(4) 0.036(6) 0.043(5) 0.014(5) 0.001(4) 0.001(4)
C9 0.050(6) 0.035(7) 0.037(5) 0.009(5) 0.026(5) 0.005(5)
C14 0.027(5) 0.027(6) 0.027(4) 0.003(4) 0.007(4) 0.002(4)
C17 0.029(5) 0.041(7) 0.067(8) 0.020(6) 0.011(5) -0.003(5)

loop_
_atom_type_symbol
_atom_type_description
_atom_type_scat_dispersion_real
_atom_type_scat_dispersion_imag
_atom_type_scat_source
C C 0.0181 0.0091 'International Tables Vol C Tables 4.2.6.8 and 6.1.1.4'
H H 0.0000 0.0000 'International Tables Vol C Tables 4.2.6.8 and 6.1.1.4'
Br Br -0.6763 1.2805 'International Tables Vol C Tables 4.2.6.8 and 6.1.1.4'
F F 0.0727 0.0534 'International Tables Vol C Tables 4.2.6.8 and 6.1.1.4'
N N 0.0311 0.0180 'International Tables Vol C Tables 4.2.6.8 and 6.1.1.4'
O O 0.0492 0.0322 'International Tables Vol C Tables 4.2.6.8 and 6.1.1.4'
S S 0.3331 0.5567 'International Tables Vol C Tables 4.2.6.8 and 6.1.1.4'

loop_
_geom_angle_atom_site_label_1
_geom_angle_atom_site_label_2
_geom_angle_atom_site_label_3
_geom_angle
O1 S1 N1 105.4(4)
O1 S1 C13 107.3(5)
O2 S1 O1 120.4(5)
O2 S1 N1 107.0(4)
O2 S1 C13 107.6(5)
N1 S1 C13 108.6(4)
C6 S2 C3 98.7(5)
C2 N1 S1 123.9(6)
C5 N1 S1 120.9(6)
C5 N1 C2 112.8(7)
C11 C10 H10 120.1
C9 C10 H10 120.1
C9 C10 C11 119.9(11)
N1 C2 C1 110.9(8)
N1 C2 C3 101.0(7)
N1 C2 C7 112.4(7)
C1 C2 C3 113.6(8)
C1 C2 C7 109.6(7)
C7 C2 C3 109.2(7)
Br1 C1 H1A 108.9
Br1 C1 H1B 108.9
C2 C1 Br1 113.2(6)
C2 C1 H1A 108.9
C2 C1 H1B 108.9
H1A C1 H1B 107.8
N1 C5 H5A 110.9
N1 C5 H5B 110.9
N1 C5 C4 104.4(7)
H5A C5 H5B 108.9
C4 C5 H5A 110.9
C4 C5 H5B 110.9
C19 C18 H18 118.8
C19 C18 C16 122.3(10)
C16 C18 H18 118.8
C18 C19 H19 120.7
C18 C19 C13 118.5(11)
C13 C19 H19 120.7
S2 C3 H3 106.8
C2 C3 S2 116.1(7)
C2 C3 H3 106.8
C4 C3 S2 111.3(6)
C4 C3 C2 108.5(8)
C4 C3 H3 106.8
C5 C4 H4A 111.6
C5 C4 H4B 111.6
C3 C4 C5 101.0(7)
C3 C4 H4A 111.6
C3 C4 H4B 111.6
H4A C4 H4B 109.4
C10 C11 H11 120.3
C10 C11 C12 119.4(11)
C12 C11 H11 120.3
C16 C15 H15 120.1
C14 C15 H15 120.1
C14 C15 C16 119.8(11)
C11 C12 H12 119.7
C7 C12 C11 120.6(10)
C7 C12 H12 119.7
C12 C7 C2 118.3(9)
C8 C7 C2 123.3(9)
C8 C7 C12 118.4(10)
C19 C13 S1 120.0(9)
C19 C13 C14 120.8(10)
C14 C13 S1 119.2(7)
F3 C6 S2 112.9(8)
F2 C6 S2 113.3(8)
F2 C6 F3 106.7(11)
F2 C6 F1 108.4(10)
F1 C6 S2 107.0(10)
F1 C6 F3 108.4(10)
C7 C8 H8 119.7
C9 C8 C7 120.6(11)
C9 C8 H8 119.7
C18 C16 C15 118.6(10)
C18 C16 C17 121.8(11)
C15 C16 C17 119.6(12)
C10 C9 C8 121.0(11)
C10 C9 H9 119.5
C8 C9 H9 119.5
C15 C14 C13 119.8(9)
C15 C14 H14 120.1
C13 C14 H14 120.1
C16 C17 H17A 109.5
C16 C17 H17B 109.5
C16 C17 H17C 109.5
H17A C17 H17B 109.5
H17A C17 H17C 109.5
H17B C17 H17C 109.5

loop_
_geom_bond_atom_site_label_1
_geom_bond_atom_site_label_2
_geom_bond_distance
Br1 C1 1.938(10)
S1 O1 1.436(7)
S1 O2 1.432(9)
S1 N1 1.629(8)
S1 C13 1.759(11)
S2 C3 1.822(9)
S2 C6 1.799(13)
F3 C6 1.343(15)
F2 C6 1.313(15)
F1 C6 1.325(13)
N1 C2 1.480(11)
N1 C5 1.472(11)
C10 H10 0.9300
C10 C11 1.390(17)
C10 C9 1.363(16)
C2 C1 1.546(14)
C2 C3 1.588(13)
C2 C7 1.550(13)
C1 H1A 0.9700
C1 H1B 0.9700
C5 H5A 0.9700
C5 H5B 0.9700
C5 C4 1.550(12)
C18 H18 0.9300
C18 C19 1.380(15)
C18 C16 1.381(18)
C19 H19 0.9300
C19 C13 1.389(13)
C3 H3 0.9800
C3 C4 1.520(12)
C4 H4A 0.9700
C4 H4B 0.9700
C11 H11 0.9300
C11 C12 1.405(14)
C15 H15 0.9300
C15 C16 1.413(16)
C15 C14 1.387(16)
C12 H12 0.9300
C12 C7 1.394(15)
C7 C8 1.390(14)
C13 C14 1.394(16)
C8 H8 0.9300
C8 C9 1.388(15)
C16 C17 1.498(16)
C9 H9 0.9300
C14 H14 0.9300
C17 H17A 0.9600
C17 H17B 0.9600
C17 H17C 0.9600
